data_2016119
loop_
_publ_author_name
'Ke, Yuan-Zhen'
'Zheng, Leng-Feng'
'Luo, Jian-Hai'
'Huang, Xi-He'
'Huang, Chang-Cang'

_publ_section_title <i>mer</i>-Bis(1,4-dibenzoylthiosemicarbazidato-\k^3^<i>O</i>,<i>N</i>,<i>O</i>')cobalt(II)
_journal_coeditor_code SQ3082
_journal_issue 8
_journal_name_full 'Acta Crystallographica Section C'
_journal_page_first m343
_journal_page_last m345
_journal_paper_doi 10.1107/S0108270107027631
_journal_volume 63
_journal_year 2007
_chemical_formula_iupac '[Co (C15 H12 N3 O2 S1)2]'
_chemical_formula_moiety 'C30 H24 Co N6 O4 S2'
_chemical_formula_sum 'C30 H24 Co N6 O4 S2'
_chemical_formula_weight 655.62
_chemical_name_systematic
;
mer-Bis(1,4-dibenzoylthiosemicarbazidato-\k^3^O,N,O')cobalt(II)
;
_space_group_IT_number 15
_symmetry_cell_setting monoclinic
_symmetry_space_group_name_Hall '-C 2yc'
_symmetry_space_group_name_H-M 'C 1 2/c 1'
_atom_sites_solution_hydrogens geom
_atom_sites_solution_primary direct
_atom_sites_solution_secondary difmap
_audit_creation_method SHELXL-97
_cell_angle_alpha 90.00
_cell_angle_beta 102.43(3)
_cell_angle_gamma 90.00
_cell_formula_units_Z 8
_cell_length_a 24.493(5)
_cell_length_b 12.355(3)
_cell_length_c 19.539(4)
_cell_measurement_reflns_used 15074
_cell_measurement_temperature 298(2)
_cell_measurement_theta_max 27.480
_cell_measurement_theta_min 3.001
_cell_volume 5774(2)
_computing_cell_refinement RAPID-AUTO
_computing_data_collection 'RAPID-AUTO (Rigaku Corporation, 1998)'
_computing_data_reduction RAPID-AUTO
_computing_molecular_graphics 'SHELXTL/PC (Sheldrick, 1993)'
_computing_publication_material SHELXL97
_computing_structure_refinement 'SHELXL97 (Sheldrick, 1997)'
_computing_structure_solution 'SHELXS97 (Sheldrick, 1997)'
_diffrn_ambient_temperature 298(2)
_diffrn_measured_fraction_theta_full 0.986
_diffrn_measured_fraction_theta_max 0.986
_diffrn_measurement_device_type 'Rigaku R-AXIS RAPID'
_diffrn_measurement_method Oscillation
_diffrn_radiation_monochromator graphite
_diffrn_radiation_source 'fine-focus sealed tube'
_diffrn_radiation_type MoK\a
_diffrn_radiation_wavelength 0.71073
_diffrn_reflns_av_R_equivalents 0.0949
_diffrn_reflns_av_sigmaI/netI 0.0971
_diffrn_reflns_limit_h_max 31
_diffrn_reflns_limit_h_min -31
_diffrn_reflns_limit_k_max 13
_diffrn_reflns_limit_k_min -16
_diffrn_reflns_limit_l_max 25
_diffrn_reflns_limit_l_min -25
_diffrn_reflns_number 25840
_diffrn_reflns_theta_full 27.48
_diffrn_reflns_theta_max 27.48
_diffrn_reflns_theta_min 3.00
_diffrn_standards_interval_count 0
_diffrn_standards_interval_time 0
_diffrn_standards_number 0
_exptl_absorpt_coefficient_mu 0.787
_exptl_absorpt_correction_type none
_exptl_crystal_colour red
_exptl_crystal_density_diffrn 1.508
_exptl_crystal_density_method 'not measured'
_exptl_crystal_description rod
_exptl_crystal_F_000 2696
_exptl_crystal_size_max 0.32
_exptl_crystal_size_mid 0.28
_exptl_crystal_size_min 0.24
_refine_diff_density_max 0.511
_refine_diff_density_min -0.306
_refine_ls_extinction_method none
_refine_ls_goodness_of_fit_ref 1.007
_refine_ls_hydrogen_treatment constr
_refine_ls_matrix_type full
_refine_ls_number_parameters 388
_refine_ls_number_reflns 6613
_refine_ls_number_restraints 0
_refine_ls_restrained_S_all 1.007
_refine_ls_R_factor_all 0.1280
_refine_ls_R_factor_gt 0.0548
_refine_ls_shift/su_max 0.002
_refine_ls_shift/su_mean 0.000
_refine_ls_structure_factor_coef Fsqd
_refine_ls_weighting_details 'calc w=1/[\s^2^(Fo^2^)+(0.0404P)^2^] where P=(Fo^2^+2Fc^2^)/3'
_refine_ls_weighting_scheme calc
_refine_ls_wR_factor_gt 0.0995
_refine_ls_wR_factor_ref 0.1194
_reflns_number_gt 3364
_reflns_number_total 6613
_reflns_threshold_expression I>2sigma(I)
_cod_data_source_file sq3082.cif
_cod_data_source_block I
_cod_original_sg_symbol_H-M 'C 2/c'
_cod_database_code 2016119
_cod_database_fobs_code 2016119

loop_
_symmetry_equiv_pos_as_xyz
'x, y, z'
'-x, y, -z+1/2'
'x+1/2, y+1/2, z'
'-x+1/2, y+1/2, -z+1/2'
'-x, -y, -z'
'x, -y, z-1/2'
'-x+1/2, -y+1/2, -z'
'x+1/2, -y+1/2, z-1/2'

loop_
_atom_site_type_symbol
_atom_site_label
_atom_site_fract_x
_atom_site_fract_y
_atom_site_fract_z
_atom_site_U_iso_or_equiv
_atom_site_adp_type
_atom_site_calc_flag
_atom_site_refinement_flags
_atom_site_occupancy
Co Co1 0.547854(18) 0.25500(4) 0.55496(3) 0.04003(15) Uani d . 1
S S1 0.63367(4) 0.58786(9) 0.53533(8) 0.0705(4) Uani d . 1
S S2 0.46598(4) -0.03193(8) 0.65355(6) 0.0493(3) Uani d . 1
N N1 0.62810(11) 0.3658(3) 0.49216(17) 0.0494(8) Uani d . 1
H H1A 0.6490 0.4149 0.4801 0.059 Uiso calc R 1
N N2 0.58602(12) 0.3913(3) 0.52894(17) 0.0496(8) Uani d . 1
N N3 0.54503(11) 0.5235(3) 0.58233(17) 0.0502(8) Uani d . 1
H H3A 0.5416 0.5923 0.5867 0.060 Uiso calc R 1
N N4 0.55264(11) 0.1025(2) 0.69515(17) 0.0473(8) Uani d . 1
H H4A 0.5508 0.0735 0.7346 0.057 Uiso calc R 1
N N5 0.50671(12) 0.1251(2) 0.58365(19) 0.0526(8) Uani d . 1
N N6 0.46000(12) 0.0923(3) 0.52805(17) 0.0533(8) Uani d . 1
H H6A 0.4400 0.0363 0.5318 0.064 Uiso calc R 1
O O1 0.60298(9) 0.1924(2) 0.49615(14) 0.0518(7) Uani d . 1
O O2 0.50648(10) 0.3637(2) 0.60598(16) 0.0606(8) Uani d . 1
O O3 0.60641(9) 0.2198(2) 0.64782(14) 0.0549(7) Uani d . 1
O O4 0.48091(9) 0.2328(2) 0.46619(14) 0.0518(7) Uani d . 1
C C1 0.71585(14) 0.3058(3) 0.4242(2) 0.0476(9) Uani d . 1
H H1 0.7134 0.3785 0.4356 0.057 Uiso calc R 1
C C2 0.75824(15) 0.2711(3) 0.3932(2) 0.0530(10) Uani d . 1
H H2 0.7848 0.3202 0.3848 0.064 Uiso calc R 1
C C3 0.76151(15) 0.1654(4) 0.3750(2) 0.0565(11) Uani d . 1
H H3 0.7903 0.1427 0.3541 0.068 Uiso calc R 1
C C4 0.72274(17) 0.0922(3) 0.3870(2) 0.0607(11) Uani d . 1
H H4 0.7248 0.0201 0.3741 0.073 Uiso calc R 1
C C5 0.68031(15) 0.1267(3) 0.4188(2) 0.0528(10) Uani d . 1
H H5 0.6537 0.0773 0.4268 0.063 Uiso calc R 1
C C6 0.67696(13) 0.2331(3) 0.43855(18) 0.0405(8) Uani d . 1
C C7 0.63356(13) 0.2623(3) 0.47731(18) 0.0421(9) Uani d . 1
C C8 0.58896(16) 0.4914(3) 0.5470(2) 0.0528(10) Uani d . 1
C C9 0.50832(15) 0.4633(3) 0.6097(2) 0.0488(10) Uani d . 1
C C10 0.47019(14) 0.5214(3) 0.6471(2) 0.0475(9) Uani d . 1
C C11 0.46801(15) 0.6305(3) 0.6555(2) 0.0477(9) Uani d . 1
H H11 0.4917 0.6747 0.6365 0.057 Uiso calc R 1
C C12 0.43122(15) 0.6770(3) 0.6917(2) 0.0528(10) Uani d . 1
H H12 0.4304 0.7517 0.6969 0.063 Uiso calc R 1
C C13 0.39624(17) 0.6134(4) 0.7195(2) 0.0655(12) Uani d . 1
H H13 0.3716 0.6443 0.7442 0.079 Uiso calc R 1
C C14 0.3975(2) 0.5035(4) 0.7110(3) 0.099(2) Uani d . 1
H H14 0.3737 0.4592 0.7298 0.119 Uiso calc R 1
C C15 0.43422(19) 0.4587(4) 0.6747(3) 0.094(2) Uani d . 1
H H15 0.4346 0.3840 0.6687 0.113 Uiso calc R 1
C C16 0.69224(14) 0.1849(3) 0.7724(2) 0.0526(10) Uani d . 1
H H16 0.7060 0.1776 0.7318 0.063 Uiso calc R 1
C C17 0.72860(18) 0.1995(3) 0.8351(3) 0.0671(12) Uani d . 1
H H17 0.7669 0.1991 0.8375 0.081 Uiso calc R 1
C C18 0.7086(2) 0.2147(4) 0.8946(3) 0.0772(14) Uani d . 1
H H18 0.7333 0.2263 0.9373 0.093 Uiso calc R 1
C C19 0.6524(2) 0.2130(4) 0.8914(3) 0.0739(13) Uani d . 1
H H19 0.6390 0.2245 0.9319 0.089 Uiso calc R 1
C C20 0.61512(16) 0.1943(3) 0.8285(2) 0.0511(10) Uani d . 1
H H20 0.5769 0.1908 0.8269 0.061 Uiso calc R 1
C C21 0.63513(13) 0.1810(3) 0.76822(19) 0.0387(8) Uani d . 1
C C22 0.59693(14) 0.1695(3) 0.6987(2) 0.0431(9) Uani d . 1
C C23 0.50784(16) 0.0702(3) 0.6378(2) 0.0523(10) Uani d . 1
C C24 0.45024(14) 0.1539(3) 0.4716(2) 0.0435(9) Uani d . 1
C C25 0.40037(14) 0.1249(3) 0.4165(2) 0.0415(8) Uani d . 1
C C26 0.35352(15) 0.0767(3) 0.4325(2) 0.0553(11) Uani d . 1
H H26 0.3530 0.0592 0.4786 0.066 Uiso calc R 1
C C27 0.30786(16) 0.0550(3) 0.3798(3) 0.0631(12) Uani d . 1
H H27 0.2760 0.0250 0.3908 0.076 Uiso calc R 1
C C28 0.30866(17) 0.0768(3) 0.3114(2) 0.0609(12) Uani d . 1
H H28 0.2779 0.0602 0.2759 0.073 Uiso calc R 1
C C29 0.35532(17) 0.1235(4) 0.2958(2) 0.0627(11) Uani d . 1
H H29 0.3564 0.1377 0.2493 0.075 Uiso calc R 1
C C30 0.40017(15) 0.1493(3) 0.3478(2) 0.0516(10) Uani d . 1
H H30 0.4309 0.1837 0.3367 0.062 Uiso calc R 1

loop_
_atom_site_aniso_label
_atom_site_aniso_U_11
_atom_site_aniso_U_22
_atom_site_aniso_U_33
_atom_site_aniso_U_12
_atom_site_aniso_U_13
_atom_site_aniso_U_23
Co1 0.0426(2) 0.0419(3) 0.0374(3) -0.0051(2) 0.01273(19) 0.0005(2)
S1 0.0608(7) 0.0494(7) 0.1097(11) -0.0110(5) 0.0367(7) -0.0012(7)
S2 0.0562(6) 0.0479(6) 0.0437(7) -0.0145(4) 0.0107(4) -0.0008(5)
N1 0.0401(16) 0.065(2) 0.047(2) 0.0054(15) 0.0177(14) 0.0037(17)
N2 0.0504(18) 0.053(2) 0.046(2) -0.0011(15) 0.0123(15) 0.0032(16)
N3 0.0490(17) 0.0494(18) 0.056(2) 0.0061(15) 0.0202(16) -0.0064(16)
N4 0.0500(17) 0.0523(19) 0.037(2) -0.0061(15) 0.0036(14) -0.0076(15)
N5 0.063(2) 0.0465(19) 0.054(2) 0.0017(15) 0.0256(17) 0.0018(17)
N6 0.0468(17) 0.069(2) 0.039(2) -0.0057(16) -0.0017(15) -0.0082(18)
O1 0.0491(14) 0.0639(17) 0.0464(18) -0.0072(13) 0.0188(12) 0.0007(13)
O2 0.0726(17) 0.0463(17) 0.070(2) 0.0015(13) 0.0306(15) -0.0118(15)
O3 0.0518(14) 0.0753(19) 0.0373(17) -0.0020(13) 0.0090(12) 0.0106(14)
O4 0.0434(13) 0.0614(18) 0.0506(18) -0.0075(13) 0.0103(12) -0.0113(14)
C1 0.050(2) 0.050(2) 0.047(3) -0.0047(18) 0.0183(18) -0.0036(19)
C2 0.051(2) 0.066(3) 0.046(3) -0.0042(19) 0.0199(18) -0.002(2)
C3 0.054(2) 0.074(3) 0.045(3) 0.009(2) 0.0197(19) -0.008(2)
C4 0.071(3) 0.056(3) 0.058(3) 0.004(2) 0.020(2) -0.010(2)
C5 0.053(2) 0.057(3) 0.050(3) -0.0067(19) 0.0156(19) 0.002(2)
C6 0.0369(17) 0.052(2) 0.031(2) 0.0017(16) 0.0054(14) 0.0008(17)
C7 0.0391(18) 0.057(2) 0.030(2) -0.0017(18) 0.0070(15) 0.0010(18)
C8 0.059(2) 0.052(3) 0.045(3) 0.0036(19) 0.0051(19) 0.0047(19)
C9 0.053(2) 0.047(2) 0.046(3) 0.0041(19) 0.0099(18) -0.009(2)
C10 0.046(2) 0.048(2) 0.048(3) -0.0052(17) 0.0102(18) -0.0085(19)
C11 0.055(2) 0.048(2) 0.043(2) -0.0061(18) 0.0157(18) -0.0037(19)
C12 0.067(2) 0.044(2) 0.051(3) 0.0027(19) 0.020(2) -0.0027(19)
C13 0.067(3) 0.071(3) 0.066(3) 0.005(2) 0.029(2) -0.007(2)
C14 0.097(4) 0.070(3) 0.155(6) -0.025(3) 0.084(4) -0.012(3)
C15 0.097(4) 0.053(3) 0.158(6) -0.013(3) 0.086(4) -0.019(3)
C16 0.053(2) 0.059(3) 0.044(3) -0.0062(19) 0.0076(19) 0.005(2)
C17 0.060(2) 0.072(3) 0.061(4) -0.016(2) -0.005(2) 0.003(2)
C18 0.098(4) 0.070(3) 0.049(3) -0.026(3) -0.015(3) -0.001(2)
C19 0.107(4) 0.070(3) 0.047(3) -0.019(3) 0.022(3) -0.009(2)
C20 0.064(2) 0.046(2) 0.046(3) -0.0113(19) 0.017(2) -0.0053(19)
C21 0.0480(19) 0.0322(19) 0.034(2) -0.0051(15) 0.0053(16) -0.0004(15)
C22 0.0447(19) 0.047(2) 0.039(2) 0.0047(18) 0.0104(17) -0.0016(18)
C23 0.067(3) 0.049(2) 0.048(3) 0.0141(19) 0.026(2) 0.004(2)
C24 0.046(2) 0.053(2) 0.032(2) 0.0091(18) 0.0108(17) -0.0075(18)
C25 0.0442(19) 0.039(2) 0.041(2) 0.0007(16) 0.0082(16) -0.0006(17)
C26 0.058(2) 0.057(3) 0.048(3) -0.007(2) 0.006(2) 0.013(2)
C27 0.053(2) 0.059(3) 0.073(4) -0.016(2) 0.005(2) 0.009(2)
C28 0.061(3) 0.055(3) 0.056(3) -0.004(2) -0.012(2) -0.002(2)
C29 0.068(3) 0.078(3) 0.038(3) -0.003(2) 0.000(2) -0.002(2)
C30 0.058(2) 0.055(2) 0.042(3) -0.0052(19) 0.0104(19) -0.0001(19)

loop_
_atom_type_symbol
_atom_type_description
_atom_type_scat_dispersion_real
_atom_type_scat_dispersion_imag
_atom_type_scat_source
C C 0.0033 0.0016 'International Tables Vol C Tables 4.2.6.8 and 6.1.1.4'
H H 0.0000 0.0000 'International Tables Vol C Tables 4.2.6.8 and 6.1.1.4'
N N 0.0061 0.0033 'International Tables Vol C Tables 4.2.6.8 and 6.1.1.4'
O O 0.0106 0.0060 'International Tables Vol C Tables 4.2.6.8 and 6.1.1.4'
S S 0.1246 0.1234 'International Tables Vol C Tables 4.2.6.8 and 6.1.1.4'
Co Co 0.3494 0.9721 'International Tables Vol C Tables 4.2.6.8 and 6.1.1.4'

loop_
_geom_angle_atom_site_label_1
_geom_angle_atom_site_label_2
_geom_angle_atom_site_label_3
_geom_angle
_geom_angle_publ_flag
N5 Co1 N2 176.46(12) y
N5 Co1 O2 93.23(11) n
N2 Co1 O2 83.24(12) n
N5 Co1 O1 105.96(11) y
N2 Co1 O1 77.57(11) y
O2 Co1 O1 160.80(10) y
N5 Co1 O3 83.42(12) n
N2 Co1 O3 96.99(11) n
O2 Co1 O3 91.87(11) n
O1 Co1 O3 89.80(10) n
N5 Co1 O4 77.47(13) y
N2 Co1 O4 102.52(12) y
O2 Co1 O4 96.04(10) n
O1 Co1 O4 88.84(10) n
O3 Co1 O4 159.66(11) y
C7 N1 N2 116.5(3) ?
C7 N1 H1A 121.8 ?
N2 N1 H1A 121.8 ?
C8 N2 N1 110.5(3) ?
C8 N2 Co1 136.7(3) ?
N1 N2 Co1 111.5(2) ?
C9 N3 C8 131.0(3) ?
C9 N3 H3A 114.5 ?
C8 N3 H3A 114.5 ?
C22 N4 C23 132.4(3) ?
C22 N4 H4A 113.8 ?
C23 N4 H4A 113.8 ?
C23 N5 N6 110.5(3) ?
C23 N5 Co1 137.5(3) ?
N6 N5 Co1 111.7(2) ?
C24 N6 N5 115.8(3) ?
C24 N6 H6A 122.1 ?
N5 N6 H6A 122.1 ?
C7 O1 Co1 113.8(2) ?
C9 O2 Co1 131.5(3) ?
C22 O3 Co1 125.9(2) ?
C24 O4 Co1 113.8(2) ?
C2 C1 C6 120.3(4) ?
C2 C1 H1 119.8 ?
C6 C1 H1 119.8 ?
C3 C2 C1 120.4(3) ?
C3 C2 H2 119.8 ?
C1 C2 H2 119.8 ?
C2 C3 C4 120.4(3) ?
C2 C3 H3 119.8 ?
C4 C3 H3 119.8 ?
C3 C4 C5 119.3(4) ?
C3 C4 H4 120.4 ?
C5 C4 H4 120.4 ?
C6 C5 C4 120.9(4) ?
C6 C5 H5 119.5 ?
C4 C5 H5 119.5 ?
C5 C6 C1 118.6(3) ?
C5 C6 C7 118.0(3) ?
C1 C6 C7 123.3(3) ?
O1 C7 N1 120.5(3) ?
O1 C7 C6 121.7(3) ?
N1 C7 C6 117.8(3) ?
N2 C8 N3 112.9(3) ?
N2 C8 S1 130.6(3) ?
N3 C8 S1 116.4(3) ?
O2 C9 N3 122.7(3) ?
O2 C9 C10 119.4(3) ?
N3 C9 C10 117.8(3) ?
C11 C10 C15 118.0(4) ?
C11 C10 C9 125.6(3) ?
C15 C10 C9 116.4(4) ?
C10 C11 C12 121.3(4) ?
C10 C11 H11 119.4 ?
C12 C11 H11 119.4 ?
C13 C12 C11 120.1(4) ?
C13 C12 H12 120.0 ?
C11 C12 H12 120.0 ?
C12 C13 C14 119.4(4) ?
C12 C13 H13 120.3 ?
C14 C13 H13 120.3 ?
C13 C14 C15 119.8(4) ?
C13 C14 H14 120.1 ?
C15 C14 H14 120.1 ?
C10 C15 C14 121.5(4) ?
C10 C15 H15 119.2 ?
C14 C15 H15 119.2 ?
C17 C16 C21 120.9(4) ?
C17 C16 H16 119.5 ?
C21 C16 H16 119.5 ?
C16 C17 C18 119.8(4) ?
C16 C17 H17 120.1 ?
C18 C17 H17 120.1 ?
C19 C18 C17 120.1(5) ?
C19 C18 H18 119.9 ?
C17 C18 H18 119.9 ?
C18 C19 C20 120.6(4) ?
C18 C19 H19 119.7 ?
C20 C19 H19 119.7 ?
C21 C20 C19 119.4(4) ?
C21 C20 H20 120.3 ?
C19 C20 H20 120.3 ?
C20 C21 C16 119.0(4) ?
C20 C21 C22 121.6(3) ?
C16 C21 C22 119.2(3) ?
O3 C22 N4 123.6(4) ?
O3 C22 C21 119.9(3) ?
N4 C22 C21 116.5(3) ?
N5 C23 N4 112.4(4) ?
N5 C23 S2 130.7(4) ?
N4 C23 S2 116.9(3) ?
O4 C24 N6 121.1(3) ?
O4 C24 C25 122.8(3) ?
N6 C24 C25 116.1(3) ?
C30 C25 C26 119.0(4) ?
C30 C25 C24 118.9(3) ?
C26 C25 C24 122.1(4) ?
C27 C26 C25 119.7(4) ?
C27 C26 H26 120.1 ?
C25 C26 H26 120.1 ?
C28 C27 C26 120.8(4) ?
C28 C27 H27 119.6 ?
C26 C27 H27 119.6 ?
C27 C28 C29 119.2(4) ?
C27 C28 H28 120.4 ?
C29 C28 H28 120.4 ?
C30 C29 C28 120.5(4) ?
C30 C29 H29 119.7 ?
C28 C29 H29 119.7 ?
C29 C30 C25 120.6(4) ?
C29 C30 H30 119.7 ?
C25 C30 H30 119.7 ?

loop_
_geom_bond_atom_site_label_1
_geom_bond_atom_site_label_2
_geom_bond_distance
_geom_bond_publ_flag
Co1 N5 2.037(3) y
Co1 N2 2.043(3) y
Co1 O2 2.064(3) y
Co1 O1 2.100(2) y
Co1 O3 2.102(3) y
Co1 O4 2.132(3) y
S1 C8 1.667(4) ?
S2 C23 1.695(4) ?
N1 C7 1.325(4) ?
N1 N2 1.413(4) ?
N1 H1A 0.8600 ?
N2 C8 1.284(5) ?
N3 C9 1.361(4) ?
N3 C8 1.454(5) ?
N3 H3A 0.8600 ?
N4 C22 1.354(4) ?
N4 C23 1.445(5) ?
N4 H4A 0.8600 ?
N5 C23 1.252(5) ?
N5 N6 1.455(4) ?
N6 C24 1.319(5) ?
N6 H6A 0.8600 ?
O1 C7 1.250(4) ?
O2 C9 1.233(4) ?
O3 C22 1.236(4) ?
O4 C24 1.249(4) ?
C1 C2 1.378(5) ?
C1 C6 1.380(5) ?
C1 H1 0.9300 ?
C2 C3 1.361(5) ?
C2 H2 0.9300 ?
C3 C4 1.368(5) ?
C3 H3 0.9300 ?
C4 C5 1.387(5) ?
C4 H4 0.9300 ?
C5 C6 1.378(5) ?
C5 H5 0.9300 ?
C6 C7 1.476(4) ?
C9 C10 1.489(5) ?
C10 C11 1.360(5) ?
C10 C15 1.369(5) ?
C11 C12 1.384(5) ?
C11 H11 0.9300 ?
C12 C13 1.360(5) ?
C12 H12 0.9300 ?
C13 C14 1.370(6) ?
C13 H13 0.9300 ?
C14 C15 1.376(6) ?
C14 H14 0.9300 ?
C15 H15 0.9300 ?
C16 C17 1.363(6) ?
C16 C21 1.385(4) ?
C16 H16 0.9300 ?
C17 C18 1.368(6) ?
C17 H17 0.9300 ?
C18 C19 1.365(6) ?
C18 H18 0.9300 ?
C19 C20 1.383(6) ?
C19 H19 0.9300 ?
C20 C21 1.380(5) ?
C20 H20 0.9300 ?
C21 C22 1.481(5) ?
C24 C25 1.487(5) ?
C25 C30 1.375(5) ?
C25 C26 1.386(5) ?
C26 C27 1.373(5) ?
C26 H26 0.9300 ?
C27 C28 1.368(6) ?
C27 H27 0.9300 ?
C28 C29 1.372(5) ?
C28 H28 0.9300 ?
C29 C30 1.364(5) ?
C29 H29 0.9300 ?
C30 H30 0.9300 ?

loop_
_geom_hbond_atom_site_label_D
_geom_hbond_atom_site_label_H
_geom_hbond_atom_site_label_A
_geom_hbond_site_symmetry_A
_geom_hbond_distance_DH
_geom_hbond_distance_HA
_geom_hbond_distance_DA
_geom_hbond_angle_DHA
N4 H4A S2 2_656 0.86 2.65 3.505(3) 172.2
